data_7212957
loop_
_publ_author_name
'Ling, Ke-Qing'
'Chen, Xian-Yang'
'Fun, Hoong-Kun'
'Huang, Xiao-Ying'
'Xu, Jian-Hua'

_publ_section_title
;
 Syntheses and electronic structures of benzannelated isoquinolinones and
 their photoinduced cycloaddition reactions with electron deficient
 alkenes&#x200A;&#x2020;
;
_journal_issue 24
_journal_name_full 'Journal of the Chemical Society, Perkin Transactions 1'
_journal_page_first 4147
_journal_paper_doi 10.1039/a805865b
_journal_year 1998
_chemical_formula_sum 'C21 H17 N O5 S'
_chemical_formula_weight 395.42
_chemical_name_systematic
; 
 ? 
;
_space_group_IT_number 14
_symmetry_cell_setting monoclinic
_symmetry_space_group_name_Hall '-P 2ybc'
_symmetry_space_group_name_H-M 'P 1 21/c 1'
_atom_sites_solution_hydrogens geom
_atom_sites_solution_primary direct
_atom_sites_solution_secondary difmap
_audit_creation_method SHELXL
_cell_angle_alpha 90.00
_cell_angle_beta 95.03(3)
_cell_angle_gamma 90.00
_cell_formula_units_Z 4
_cell_length_a 9.280(2)
_cell_length_b 11.797(2)
_cell_length_c 16.781(3)
_cell_measurement_reflns_used 25
_cell_measurement_temperature 293(2)
_cell_measurement_theta_max 17.0
_cell_measurement_theta_min 13.5
_cell_volume 1830.0(6)
_computing_cell_refinement 'Enraf-Nonius CAD4'
_computing_data_collection 'Enraf-Nonius CAD4'
_computing_data_reduction 'Lorentz-Polarization (MolEN)'
_computing_molecular_graphics 'SHELXTL Version 5'
_computing_publication_material 'SHELXTL Version 5'
_computing_structure_refinement 'SHELXL-93 (Sheldrick, 1993)'
_computing_structure_solution 'SHELXS-86 (Sheldrick, 1990)'
_diffrn_ambient_temperature 293(2)
_diffrn_measurement_device 'Enraf-Nonius CAD4'
_diffrn_measurement_method \w/2\q
_diffrn_radiation_monochromator graphite
_diffrn_radiation_source 'fine-focus sealed tube'
_diffrn_radiation_type MoK\a
_diffrn_radiation_wavelength 0.71073
_diffrn_reflns_av_R_equivalents 0.0185
_diffrn_reflns_av_sigmaI/netI 0.0295
_diffrn_reflns_limit_h_max 11
_diffrn_reflns_limit_h_min 0
_diffrn_reflns_limit_k_max 14
_diffrn_reflns_limit_k_min 0
_diffrn_reflns_limit_l_max 20
_diffrn_reflns_limit_l_min -20
_diffrn_reflns_number 3806
_diffrn_reflns_theta_max 25.97
_diffrn_reflns_theta_min 2.11
_diffrn_standards_interval_count 97
_diffrn_standards_number 3
_exptl_absorpt_coefficient_mu 0.211
_exptl_absorpt_correction_T_max 0.9967
_exptl_absorpt_correction_T_min 0.9492
_exptl_absorpt_correction_type Empirical_\y
_exptl_crystal_colour Colorless
_exptl_crystal_density_diffrn 1.435
_exptl_crystal_density_meas ?
_exptl_crystal_density_method none
_exptl_crystal_F_000 824
_exptl_crystal_size_max 1.50
_exptl_crystal_size_mid 0.25
_exptl_crystal_size_min 0.18
_refine_diff_density_max 0.366
_refine_diff_density_min -0.249
_refine_diff_density_rms 0.050
_refine_ls_extinction_coef 0.0078(15)
_refine_ls_extinction_expression Fc^*^=kFc[1+0.001xFc^2^\l^3^/sin(2\q)]^-1/4^
_refine_ls_extinction_method SHELXL
_refine_ls_goodness_of_fit_all 1.032
_refine_ls_goodness_of_fit_obs 1.098
_refine_ls_hydrogen_treatment 'not refine'
_refine_ls_matrix_type full
_refine_ls_number_parameters 254
_refine_ls_number_reflns 3582
_refine_ls_number_restraints 0
_refine_ls_restrained_S_all 1.039
_refine_ls_restrained_S_obs 1.098
_refine_ls_R_factor_all 0.0652
_refine_ls_R_factor_obs 0.0478
_refine_ls_shift/esd_max 0.000
_refine_ls_shift/esd_mean 0.000
_refine_ls_structure_factor_coef Fsqd
_refine_ls_weighting_details 'w=1/[\s^2^(Fo^2^)+(0.0784P)^2^+0.2513P] where P=(Fo^2^+2Fc^2^)/3'
_refine_ls_weighting_scheme calc
_refine_ls_wR_factor_all 0.1323
_refine_ls_wR_factor_obs 0.1235
_reflns_number_observed 2837
_reflns_number_total 3587
_reflns_observed_criterion >2sigma(I)
_cod_data_source_file 805865bsup1.cif
_cod_data_source_block cha5
_cod_depositor_comments
;
The following automatic conversions were performed:

'_symmetry_cell_setting' value 'Monoclinic' changed to 'monoclinic'
according to /home/saulius/struct/CIF-dictionaries/cif_core.dic
dictionary named 'cif_core.dic' version 2.4.2 from 2011-04-26.

Automatic conversion script
Id: cif_fix_values 1891 2012-01-12 08:04:46Z andrius 

The following automatic conversions were performed:

'_exptl_crystal_density_meas' value 'none' was changed to '?' - the
value is perceived as not measured.

Automatic conversion script
Id: cif_fix_values 3008 2015-01-20 13:52:24Z robertas 

The following automatic conversions were performed:

'_refine_ls_weighting_scheme' value 'calc
w=1/[\s^2^(Fo^2^)+(0.0784P)^2^+0.2513P] where P=(Fo^2^+2Fc^2^)/3' was
changed to 'calc'. New tag '_refine_ls_weighting_details' was
created. The value of the new tag was set to
'w=1/[\s^2^(Fo^2^)+(0.0784P)^2^+0.2513P] where P=(Fo^2^+2Fc^2^)/3'.

Automatic conversion script
Id: cif_fix_values 3143 2015-03-26 13:38:13Z robertas 
;
_cod_original_sg_symbol_H-M 'P2(1)/c (#14)'
_cod_database_code 7212957

loop_
_symmetry_equiv_pos_as_xyz
'x, y, z'
'-x, y+1/2, -z+1/2'
'-x, -y, -z'
'x, -y-1/2, z-1/2'

loop_
_atom_site_aniso_label
_atom_site_aniso_U_11
_atom_site_aniso_U_22
_atom_site_aniso_U_33
_atom_site_aniso_U_23
_atom_site_aniso_U_13
_atom_site_aniso_U_12
S1 0.0260(3) 0.0552(4) 0.0458(3) -0.0022(3) -0.0061(2) 0.0025(2)
N1 0.0290(8) 0.0387(9) 0.0307(8) -0.0022(7) -0.0024(6) 0.0007(7)
O1 0.0485(9) 0.0501(9) 0.0470(9) -0.0045(7) -0.0197(7) -0.0038(7)
O2 0.0495(12) 0.0768(14) 0.117(2) -0.0220(13) 0.0150(11) 0.0103(10)
O3 0.0747(12) 0.0428(10) 0.0698(12) -0.0120(8) -0.0146(10) 0.0043(9)
O4 0.103(2) 0.0682(12) 0.0352(10) -0.0082(8) -0.0114(9) -0.0064(11)
O5 0.0523(9) 0.0509(10) 0.0395(8) 0.0036(7) -0.0047(7) -0.0094(8)
C1 0.0328(10) 0.0494(13) 0.0336(10) 0.0021(9) 0.0053(8) 0.0044(9)
C2 0.0444(13) 0.0555(15) 0.0433(12) 0.0080(11) 0.0029(10) 0.0123(11)
C3 0.063(2) 0.0469(14) 0.058(2) 0.0066(12) 0.0059(13) 0.0122(12)
C4 0.068(2) 0.0427(14) 0.058(2) -0.0019(11) 0.0003(13) 0.0008(12)
C5 0.0465(13) 0.0454(13) 0.0430(12) -0.0019(10) -0.0015(10) -0.0015(10)
C6 0.0328(10) 0.0435(12) 0.0300(10) 0.0016(8) 0.0028(8) 0.0027(8)
C7 0.0253(9) 0.0439(12) 0.0358(10) 0.0014(9) -0.0022(8) -0.0027(8)
C8 0.0269(10) 0.0454(12) 0.0378(11) 0.0023(9) -0.0001(8) -0.0017(8)
C9 0.0387(12) 0.0522(14) 0.0494(13) 0.0039(11) -0.0102(10) 0.0002(10)
C10 0.0528(15) 0.057(2) 0.058(2) 0.0147(13) -0.0102(12) 0.0097(12)
C11 0.059(2) 0.0457(14) 0.059(2) 0.0091(12) -0.0002(12) 0.0035(11)
C12 0.0502(13) 0.0423(13) 0.0475(13) 0.0023(10) 0.0006(10) -0.0038(10)
C13 0.0318(10) 0.0428(12) 0.0374(11) 0.0021(9) 0.0032(8) -0.0039(9)
C14 0.0268(10) 0.0421(11) 0.0402(11) -0.0021(9) -0.0015(8) -0.0051(9)
C15 0.0251(9) 0.0439(12) 0.0320(10) -0.0013(8) -0.0046(8) -0.0001(8)
C16 0.0273(9) 0.0452(12) 0.0344(10) -0.0061(9) -0.0014(8) -0.0011(9)
C17 0.0358(11) 0.0450(12) 0.0387(11) -0.0050(9) -0.0070(9) -0.0028(9)
C18 0.057(2) 0.0500(14) 0.0394(12) -0.0075(10) -0.0035(11) 0.0043(12)
C19 0.117(3) 0.048(2) 0.081(2) -0.0123(15) -0.014(2) 0.021(2)
C20 0.0357(11) 0.0512(13) 0.0345(11) -0.0046(10) 0.0027(9) -0.0012(9)
C21 0.070(2) 0.062(2) 0.063(2) 0.0208(14) -0.0048(14) -0.0022(14)

loop_
_atom_site_label
_atom_site_type_symbol
_atom_site_fract_x
_atom_site_fract_y
_atom_site_fract_z
_atom_site_U_iso_or_equiv
_atom_site_thermal_displace_type
_atom_site_occupancy
_atom_site_calc_flag
_atom_site_refinement_flags
S1 S 0.50364(5) 0.47689(5) 0.12643(3) 0.0429(2) Uani 1 d .
N1 N 0.2639(2) 0.46948(14) 0.03133(10) 0.0331(4) Uani 1 d .
O1 O 0.1170(2) 0.45087(14) -0.08278(9) 0.0499(4) Uani 1 d .
O2 O 0.0713(2) 0.7742(2) 0.18819(15) 0.0807(7) Uani 1 d .
O3 O 0.2754(2) 0.87506(14) 0.20293(11) 0.0637(5) Uani 1 d .
O4 O 0.3061(2) 0.5279(2) 0.30527(10) 0.0699(6) Uani 1 d .
O5 O 0.2311(2) 0.38565(14) 0.22515(9) 0.0481(4) Uani 1 d .
C1 C 0.4412(2) 0.3457(2) 0.08818(12) 0.0384(5) Uani 1 d .
C2 C 0.5064(3) 0.2420(2) 0.10278(14) 0.0478(6) Uani 1 d .
H2A H 0.5891(3) 0.2357(2) 0.13800(14) 0.057 Uiso 1 calc R
C3 C 0.4463(3) 0.1474(2) 0.0640(2) 0.0561(6) Uani 1 d .
H3A H 0.4894(3) 0.0768(2) 0.0725(2) 0.067 Uiso 1 calc R
C4 C 0.3219(3) 0.1583(2) 0.0126(2) 0.0566(6) Uani 1 d .
H4A H 0.2832(3) 0.0941(2) -0.0133(2) 0.068 Uiso 1 calc R
C5 C 0.2532(3) 0.2619(2) -0.00137(14) 0.0453(5) Uani 1 d .
H5A H 0.1688(3) 0.2675(2) -0.03538(14) 0.054 Uiso 1 calc R
C6 C 0.3139(2) 0.3564(2) 0.03674(12) 0.0354(5) Uani 1 d .
C7 C 0.1745(2) 0.5125(2) -0.03134(12) 0.0353(5) Uani 1 d .
C8 C 0.1543(2) 0.6370(2) -0.03415(13) 0.0369(5) Uani 1 d .
C9 C 0.0603(2) 0.6799(2) -0.09645(14) 0.0476(6) Uani 1 d .
H9A H 0.0107(2) 0.6299(2) -0.13193(14) 0.057 Uiso 1 calc R
C10 C 0.0400(3) 0.7933(2) -0.1061(2) 0.0571(7) Uani 1 d .
H10A H -0.0235(3) 0.8204(2) -0.1477(2) 0.069 Uiso 1 calc R
C11 C 0.1134(3) 0.8683(2) -0.0542(2) 0.0548(6) Uani 1 d .
H11A H 0.0991(3) 0.9460(2) -0.0605(2) 0.066 Uiso 1 calc R
C12 C 0.2084(3) 0.8277(2) 0.00740(14) 0.0469(5) Uani 1 d .
H12A H 0.2588(3) 0.8785(2) 0.04178(14) 0.056 Uiso 1 calc R
C13 C 0.2295(2) 0.7125(2) 0.01858(12) 0.0373(5) Uani 1 d .
C14 C 0.3388(2) 0.6694(2) 0.08263(12) 0.0366(5) Uani 1 d .
H14A H 0.4376(2) 0.6941(2) 0.07518(12) 0.044 Uiso 1 calc R
C15 C 0.3272(2) 0.5411(2) 0.09583(12) 0.0340(5) Uani 1 d .
C16 C 0.2357(2) 0.5649(2) 0.16787(12) 0.0359(5) Uani 1 d .
H16A H 0.1324(2) 0.5667(2) 0.14991(12) 0.043 Uiso 1 calc R
C17 C 0.2984(2) 0.6849(2) 0.17082(13) 0.0404(5) Uani 1 d .
H17A H 0.3863(2) 0.6876(2) 0.20764(13) 0.049 Uiso 1 calc R
C18 C 0.1990(3) 0.7806(2) 0.18840(14) 0.0493(6) Uani 1 d .
C19 C 0.1939(4) 0.9770(2) 0.2139(2) 0.0831(10) Uani 1 d .
H19A H 0.2591(4) 1.0395(2) 0.2240(2) 0.125 Uiso 1 calc R
H19B H 0.1371(4) 0.9675(2) 0.2586(2) 0.125 Uiso 1 calc R
H19C H 0.1310(4) 0.9918(2) 0.1666(2) 0.125 Uiso 1 calc R
C20 C 0.2620(2) 0.4932(2) 0.24117(13) 0.0405(5) Uani 1 d .
C21 C 0.2689(3) 0.3052(2) 0.2879(2) 0.0656(8) Uani 1 d .
H21A H 0.2418(3) 0.2304(2) 0.2697(2) 0.098 Uiso 1 calc R
H21B H 0.2189(3) 0.3238(2) 0.3339(2) 0.098 Uiso 1 calc R
H21C H 0.3714(3) 0.3077(2) 0.3020(2) 0.098 Uiso 1 calc R

loop_
_atom_type_symbol
_atom_type_description
_atom_type_scat_dispersion_real
_atom_type_scat_dispersion_imag
_atom_type_scat_source
C C 0.0033 0.0016 'International Tables Vol C Tables 4.2.6.8 and 6.1.1.4'
H H 0.0000 0.0000 'International Tables Vol C Tables 4.2.6.8 and 6.1.1.4'
N N 0.0061 0.0033 'International Tables Vol C Tables 4.2.6.8 and 6.1.1.4'
O O 0.0106 0.0060 'International Tables Vol C Tables 4.2.6.8 and 6.1.1.4'
S S 0.1246 0.1234 'International Tables Vol C Tables 4.2.6.8 and 6.1.1.4'

loop_
_geom_angle_atom_site_label_1
_geom_angle_atom_site_label_2
_geom_angle_atom_site_label_3
_geom_angle
C1 S1 C15 90.21(10)
C7 N1 C6 124.7(2)
C7 N1 C15 122.0(2)
C6 N1 C15 113.1(2)
C18 O3 C19 116.4(2)
C20 O5 C21 116.7(2)
C2 C1 C6 121.4(2)
C2 C1 S1 126.3(2)
C6 C1 S1 112.2(2)
C1 C2 C3 118.7(2)
C2 C3 C4 119.8(2)
C3 C4 C5 122.1(2)
C6 C5 C4 118.0(2)
C5 C6 C1 119.9(2)
C5 C6 N1 127.9(2)
C1 C6 N1 112.2(2)
O1 C7 N1 121.3(2)
O1 C7 C8 121.6(2)
N1 C7 C8 117.1(2)
C9 C8 C13 119.2(2)
C9 C8 C7 116.9(2)
C13 C8 C7 123.8(2)
C10 C9 C8 121.1(2)
C9 C10 C11 120.1(2)
C10 C11 C12 119.7(2)
C13 C12 C11 121.0(2)
C12 C13 C8 118.9(2)
C12 C13 C14 120.6(2)
C8 C13 C14 120.4(2)
C13 C14 C15 112.7(2)
C13 C14 C17 115.7(2)
C15 C14 C17 87.3(2)
N1 C15 C14 119.6(2)
N1 C15 C16 118.0(2)
C14 C15 C16 89.1(2)
N1 C15 S1 105.06(13)
C14 C15 S1 112.01(13)
C16 C15 S1 112.92(13)
C20 C16 C17 117.6(2)
C20 C16 C15 118.3(2)
C17 C16 C15 87.8(2)
C18 C17 C16 117.6(2)
C18 C17 C14 118.3(2)
C16 C17 C14 89.0(2)
O2 C18 O3 124.7(2)
O2 C18 C17 125.5(2)
O3 C18 C17 109.8(2)
O4 C20 O5 124.4(2)
O4 C20 C16 124.6(2)
O5 C20 C16 111.0(2)

loop_
_geom_bond_atom_site_label_1
_geom_bond_atom_site_label_2
_geom_bond_distance
S1 C1 1.755(2)
S1 C15 1.836(2)
N1 C7 1.378(3)
N1 C6 1.412(3)
N1 C15 1.456(2)
O1 C7 1.216(3)
O2 C18 1.187(3)
O3 C18 1.332(3)
O3 C19 1.441(3)
O4 C20 1.189(3)
O5 C20 1.323(3)
O5 C21 1.438(3)
C1 C2 1.377(3)
C1 C6 1.406(3)
C2 C3 1.384(4)
C3 C4 1.385(4)
C4 C5 1.390(3)
C5 C6 1.381(3)
C7 C8 1.481(3)
C8 C9 1.397(3)
C8 C13 1.398(3)
C9 C10 1.359(4)
C10 C11 1.379(4)
C11 C12 1.384(3)
C12 C13 1.383(3)
C13 C14 1.500(3)
C14 C15 1.535(3)
C14 C17 1.569(3)
C15 C16 1.562(3)
C16 C20 1.495(3)
C16 C17 1.529(3)
C17 C18 1.503(3)
